data_4344075
loop_
_publ_author_name
'Machan, Charles W.'
'Stanton, 3rd, Charles J'
'Vandezande, Jonathon E.'
'Majetich, George F.'
'Schaefer, 3rd, Henry F'
'Kubiak, Clifford P.'
'Agarwal, Jay'

_publ_section_title
;
 Electrocatalytic Reduction of Carbon Dioxide by
 Mn(CN)(2,2'-bipyridine)(CO)3: CN Coordination Alters Mechanism.
;
_publ_section_keywords
;
crystal structure
;
_journal_issue 17
_journal_name_full 'Inorganic chemistry'
_journal_page_first 8849
_journal_page_last 8856
_journal_paper_doi 10.1021/acs.inorgchem.5b01715
_journal_volume 54
_journal_year 2015
_chemical_formula_moiety 'C14 H8 Mn N3 O3, C4 H8 O, 0.5(H2 O)'
_chemical_formula_sum 'C18 H17 Mn N3 O4.5'
_chemical_formula_weight 402.28
_space_group_crystal_system triclinic
_space_group_IT_number 2
_space_group_name_Hall '-P 1'
_space_group_name_H-M_alt 'P -1'
_symmetry_space_group_name_Hall '-P 1'
_symmetry_space_group_name_H-M 'P -1'
_atom_sites_solution_hydrogens mixed
_atom_sites_solution_primary direct
_audit_creation_date 2015-04-21
_audit_creation_method
;
Olex2 1.2
(compiled 2015.01.26 svn.r3150 for OlexSys, GUI svn.r4998)
;
_audit_update_record
;
2015-04-21 # Formatted by publCIF

;
_cell_angle_alpha 80.936(8)
_cell_angle_beta 79.278(6)
_cell_angle_gamma 89.922(6)
_cell_formula_units_Z 4
_cell_length_a 6.6349(7)
_cell_length_b 16.3268(17)
_cell_length_c 17.535(2)
_cell_measurement_reflns_used 6019
_cell_measurement_temperature 100(2)
_cell_measurement_theta_max 26.388
_cell_measurement_theta_min 2.396
_cell_volume 1842.3(3)
_computing_cell_refinement 'SAINT v8.34A (Bruker, 2013)'
_computing_data_collection 'APEX2 v2013.6-2 (Bruker, 2013)'
_computing_data_reduction 'SAINT v8.34A (Bruker, 2013)'
_computing_molecular_graphics 'Olex2 (Dolomanov et al., 2009)'
_computing_publication_material 'Olex2 (Dolomanov et al., 2009)'
_computing_structure_refinement 'XL (Sheldrick, 2008)'
_computing_structure_solution 'XT (Sheldrick, 2008)'
_diffrn_ambient_temperature 100.15(2)
_diffrn_detector 'Bruker APEX CCD'
_diffrn_detector_area_resol_mean 8.0
_diffrn_detector_type 'CCD Area Detector'
_diffrn_measured_fraction_theta_full 1.000
_diffrn_measured_fraction_theta_max 0.992
_diffrn_measurement_device 'Kappa Four-Circle Diffractometer'
_diffrn_measurement_device_type 'Bruker APEX-II CCD'
_diffrn_measurement_method '\f and \w scans'
_diffrn_radiation_monochromator graphite
_diffrn_radiation_probe x-ray
_diffrn_radiation_type MoK\a
_diffrn_radiation_wavelength 0.71073
_diffrn_reflns_av_R_equivalents 0.0308
_diffrn_reflns_av_unetI/netI 0.0509
_diffrn_reflns_laue_measured_fraction_full 1.000
_diffrn_reflns_laue_measured_fraction_max 0.992
_diffrn_reflns_limit_h_max 7
_diffrn_reflns_limit_h_min -8
_diffrn_reflns_limit_k_max 20
_diffrn_reflns_limit_k_min -15
_diffrn_reflns_limit_l_max 21
_diffrn_reflns_limit_l_min -21
_diffrn_reflns_number 13307
_diffrn_reflns_point_group_measured_fraction_full 1.000
_diffrn_reflns_point_group_measured_fraction_max 0.992
_diffrn_reflns_theta_full 25.000
_diffrn_reflns_theta_max 26.447
_diffrn_reflns_theta_min 1.263
_diffrn_source 'sealed tube'
_diffrn_source_type fine-focus
_diffrn_standards_number 0
_exptl_absorpt_coefficient_mu 0.747
_exptl_absorpt_correction_T_max 0.0932
_exptl_absorpt_correction_T_min 0.0592
_exptl_absorpt_correction_type multi-scan
_exptl_absorpt_process_details
;
SADABS-2014/4 (Bruker,2014/4) was used for absorption correction.
wR2(int) was 0.0593 before and 0.0410 after correction.
The Ratio of minimum to maximum transmission is 0.6352.
The \l/2 correction factor is 0.00150.
;
_exptl_crystal_colour yellow
_exptl_crystal_colour_primary yellow
_exptl_crystal_density_diffrn 1.450
_exptl_crystal_description needle
_exptl_crystal_F_000 828
_exptl_crystal_size_max 0.3
_exptl_crystal_size_mid 0.1
_exptl_crystal_size_min 0.05
_refine_diff_density_max 0.425
_refine_diff_density_min -0.517
_refine_diff_density_rms 0.070
_refine_ls_extinction_method none
_refine_ls_goodness_of_fit_ref 1.028
_refine_ls_hydrogen_treatment constr
_refine_ls_matrix_type full
_refine_ls_number_parameters 482
_refine_ls_number_reflns 6809
_refine_ls_number_restraints 0
_refine_ls_restrained_S_all 1.028
_refine_ls_R_factor_all 0.0501
_refine_ls_R_factor_gt 0.0420
_refine_ls_shift/su_max 0.001
_refine_ls_shift/su_mean 0.000
_refine_ls_structure_factor_coef Fsqd
_refine_ls_weighting_details 'w=1/[\s^2^(Fo^2^)+(0.0477P)^2^+0.9302P] where P=(Fo^2^+2Fc^2^)/3'
_refine_ls_weighting_scheme calc
_refine_ls_wR_factor_gt 0.0939
_refine_ls_wR_factor_ref 0.0980
_reflns_Friedel_coverage 0.000
_reflns_number_gt 6065
_reflns_number_total 6809
_reflns_threshold_expression 'I > 2\s(I)'
_cod_data_source_file ic5b01715_si_002.cif
_cod_data_source_block MnbpyCO_3CN
_cod_depositor_comments 'Adding full bibliography for 4344075.cif.'
_cod_database_code 4344075
_publcif_datablock.id {95f91ad1-23ba-4d32-9c6c-cca13e3bb863}

_shelx_space_group_comment
;
The symmetry employed for this shelxl refinement is uniquely defined
by the following loop, which should always be used as a source of
symmetry information in preference to the above space-group names.
They are only intended as comments.
;
_olex2_refinement_description
;
1. Twinned data refinement
 Scales: 0.5402(9) 0.4598(9)
2. Fixed Uiso
 At 1.2 times of:
  All C(H) groups, All C(H,H) groups
 At 1.5 times of:
  All O(H,H) groups
3.a Free rotating group:
 O5(H5A,H5B)
3.b Secondary CH2 refined with riding coordinates:
 C15(H15A,H15B), C16(H16A,H16B), C17(H17A,H17B), C18(H18A,H18B), C15A(H15C,
 H15D), C16A(H16C,H16D), C17A(H17C,H17D), C18A(H18C,H18D)
3.c Aromatic/amide H refined with riding coordinates:
 C1(H1), C2(H2), C3(H3), C4(H4), C7(H7), C8(H8), C9(H9), C10(H10), C1A(H1A),
 C2A(H2A), C3A(H3A), C4A(H4A), C7A(H7A), C8A(H8A), C9A(H9A), C10A(H10A)
;
_shelx_shelxl_version_number 2014/7
_olex2_submission_special_instructions 'No special instructions were received'

loop_
_space_group_symop_operation_xyz
'x, y, z'
'-x, -y, -z'

loop_
_atom_site_label
_atom_site_type_symbol
_atom_site_fract_x
_atom_site_fract_y
_atom_site_fract_z
_atom_site_U_iso_or_equiv
_atom_site_adp_type
_atom_site_occupancy
_atom_site_site_symmetry_order
_atom_site_calc_flag
_atom_site_refinement_flags_posn
C1 C -0.1427(6) -0.5162(2) 0.77338(19) 0.0212(7) Uani 1 1 d .
H1 H -0.2037 -0.5591 0.8121 0.025 Uiso 1 1 calc R
C2 C -0.2542(6) -0.4450(2) 0.75910(19) 0.0234(8) Uani 1 1 d .
H2 H -0.3852 -0.4400 0.7877 0.028 Uiso 1 1 calc R
C3 C -0.1636(6) -0.38224(19) 0.70111(19) 0.0214(7) Uani 1 1 d .
H3 H -0.2342 -0.3340 0.6895 0.026 Uiso 1 1 calc R
C4 C 0.0318(5) -0.39080(19) 0.66020(19) 0.0190(7) Uani 1 1 d .
H4 H 0.0937 -0.3484 0.6211 0.023 Uiso 1 1 calc R
C5 C 0.1360(6) -0.46359(18) 0.67779(17) 0.0164(7) Uani 1 1 d .
C6 C 0.3451(5) -0.47841(19) 0.63846(18) 0.0159(7) Uani 1 1 d .
C7 C 0.4616(6) -0.4209(2) 0.58015(17) 0.0200(7) Uani 1 1 d .
H7 H 0.4092 -0.3697 0.5637 0.024 Uiso 1 1 calc R
C8 C 0.6569(6) -0.4416(2) 0.54714(18) 0.0227(7) Uani 1 1 d .
H8 H 0.7381 -0.4038 0.5084 0.027 Uiso 1 1 calc R
C9 C 0.7316(6) -0.5184(2) 0.57177(18) 0.0224(7) Uani 1 1 d .
H9 H 0.8622 -0.5332 0.5496 0.027 Uiso 1 1 calc R
C10 C 0.6080(6) -0.5725(2) 0.63001(17) 0.0202(7) Uani 1 1 d .
H10 H 0.6583 -0.6240 0.6469 0.024 Uiso 1 1 calc R
C11 C 0.1035(6) -0.66459(18) 0.65995(17) 0.0184(7) Uani 1 1 d .
C12 C 0.3831(6) -0.7191(2) 0.74589(19) 0.0245(8) Uani 1 1 d .
C13 C 0.0221(7) -0.6942(2) 0.81488(18) 0.0253(8) Uani 1 1 d .
C14 C 0.3219(6) -0.60160(19) 0.82950(19) 0.0222(8) Uani 1 1 d .
N1 N 0.4173(4) -0.55377(15) 0.66351(14) 0.0152(6) Uani 1 1 d .
N2 N 0.0472(5) -0.52664(15) 0.73464(14) 0.0160(6) Uani 1 1 d .
N3 N 0.0355(5) -0.68438(17) 0.60999(16) 0.0245(7) Uani 1 1 d .
O1 O 0.3857(5) -0.58874(16) 0.88246(14) 0.0325(6) Uani 1 1 d .
O2 O 0.4841(5) -0.77676(16) 0.74460(15) 0.0380(7) Uani 1 1 d .
O3 O -0.1039(5) -0.73608(16) 0.85616(16) 0.0433(8) Uani 1 1 d .
Mn1 Mn 0.21933(8) -0.63087(3) 0.74744(3) 0.01674(12) Uani 1 1 d .
C1A C 0.3130(5) -0.0520(2) 0.61861(18) 0.0202(7) Uani 1 1 d .
H1A H 0.2488 -0.1040 0.6266 0.024 Uiso 1 1 calc R
C2A C 0.2467(6) 0.0115(2) 0.56765(18) 0.0222(7) Uani 1 1 d .
H2A H 0.1397 0.0020 0.5423 0.027 Uiso 1 1 calc R
C3A C 0.3408(6) 0.0888(2) 0.55487(18) 0.0240(8) Uani 1 1 d .
H3A H 0.2986 0.1325 0.5211 0.029 Uiso 1 1 calc R
C4A C 0.4997(6) 0.1000(2) 0.59357(18) 0.0209(7) Uani 1 1 d .
H4A H 0.5664 0.1515 0.5857 0.025 Uiso 1 1 calc R
C5A C 0.5598(5) 0.03392(19) 0.64433(17) 0.0168(7) Uani 1 1 d .
C6A C 0.7215(5) 0.04000(18) 0.68912(17) 0.0162(6) Uani 1 1 d .
C7A C 0.8428(6) 0.11088(19) 0.68257(19) 0.0201(7) Uani 1 1 d .
H7A H 0.8249 0.1582 0.6475 0.024 Uiso 1 1 calc R
C8A C 0.9886(6) 0.1103(2) 0.7281(2) 0.0238(8) Uani 1 1 d .
H8A H 1.0698 0.1576 0.7246 0.029 Uiso 1 1 calc R
C9A C 1.0161(6) 0.0396(2) 0.77946(19) 0.0239(8) Uani 1 1 d .
H9A H 1.1138 0.0387 0.8113 0.029 Uiso 1 1 calc R
C10A C 0.8949(6) -0.0294(2) 0.78211(19) 0.0207(7) Uani 1 1 d .
H10A H 0.9146 -0.0774 0.8158 0.025 Uiso 1 1 calc R
C11A C 0.7996(5) -0.14926(18) 0.64042(18) 0.0176(7) Uani 1 1 d .
C12A C 0.7055(6) -0.20419(19) 0.79366(18) 0.0200(7) Uani 1 1 d .
C13A C 0.4359(6) -0.2158(2) 0.71009(19) 0.0232(8) Uani 1 1 d .
C14A C 0.3798(6) -0.12188(19) 0.81622(19) 0.0208(7) Uani 1 1 d .
N1A N 0.7499(4) -0.03051(15) 0.73841(14) 0.0152(6) Uani 1 1 d .
N2A N 0.4655(5) -0.04168(16) 0.65689(14) 0.0159(6) Uani 1 1 d .
N3A N 0.9280(5) -0.16132(17) 0.58879(17) 0.0254(7) Uani 1 1 d .
O1A O 0.2525(4) -0.12330(16) 0.87098(14) 0.0335(6) Uani 1 1 d .
O2A O 0.7866(5) -0.25053(15) 0.83428(15) 0.0342(7) Uani 1 1 d .
O3A O 0.3511(5) -0.27019(15) 0.69516(16) 0.0350(7) Uani 1 1 d .
Mn1A Mn 0.58024(8) -0.13187(3) 0.73113(3) 0.01648(12) Uani 1 1 d .
C15 C 0.1514(8) -0.3762(4) 0.8752(3) 0.0587(14) Uani 1 1 d .
H15A H 0.1092 -0.4310 0.8683 0.070 Uiso 1 1 calc R
H15B H 0.1029 -0.3353 0.8368 0.070 Uiso 1 1 calc R
C16 C 0.0713(11) -0.3613(5) 0.9540(3) 0.102(3) Uani 1 1 d .
H16A H -0.0598 -0.3903 0.9747 0.122 Uiso 1 1 calc R
H16B H 0.0538 -0.3025 0.9552 0.122 Uiso 1 1 calc R
C17 C 0.2272(10) -0.3939(5) 0.9995(3) 0.087(2) Uani 1 1 d .
H17A H 0.2346 -0.3619 1.0411 0.104 Uiso 1 1 calc R
H17B H 0.1964 -0.4515 1.0227 0.104 Uiso 1 1 calc R
C18 C 0.4194(9) -0.3857(4) 0.9421(2) 0.0582(14) Uani 1 1 d .
H18A H 0.5039 -0.3404 0.9498 0.070 Uiso 1 1 calc R
H18B H 0.4954 -0.4364 0.9478 0.070 Uiso 1 1 calc R
O4 O 0.3671(5) -0.3697(2) 0.86645(16) 0.0502(9) Uani 1 1 d .
C15A C 0.1670(10) 0.1015(4) 0.9691(4) 0.0754(18) Uani 1 1 d .
H15C H 0.0525 0.1258 0.9472 0.090 Uiso 1 1 calc R
H15D H 0.1137 0.0597 1.0140 0.090 Uiso 1 1 calc R
C16A C 0.2792(16) 0.1619(5) 0.9911(5) 0.129(4) Uani 1 1 d .
H16C H 0.2384 0.2165 0.9698 0.155 Uiso 1 1 calc R
H16D H 0.2546 0.1568 1.0480 0.155 Uiso 1 1 calc R
C17A C 0.4827(15) 0.1518(7) 0.9629(4) 0.147(5) Uani 1 1 d .
H17C H 0.5533 0.1345 1.0062 0.177 Uiso 1 1 calc R
H17D H 0.5449 0.2039 0.9338 0.177 Uiso 1 1 calc R
C18A C 0.5006(11) 0.0900(4) 0.9124(3) 0.082(2) Uani 1 1 d .
H18C H 0.5705 0.1129 0.8597 0.098 Uiso 1 1 calc R
H18D H 0.5763 0.0432 0.9325 0.098 Uiso 1 1 calc R
O4A O 0.3020(9) 0.0661(3) 0.9122(3) 0.0951(16) Uani 1 1 d .
O5 O 0.2037(4) -0.25957(14) 0.49369(14) 0.0244(5) Uani 1 1 d .
H5A H 0.1343 -0.2837 0.4671 0.037 Uiso 1 1 d G
H5B H 0.1275 -0.2268 0.5185 0.037 Uiso 1 1 d G

loop_
_atom_site_aniso_label
_atom_site_aniso_U_11
_atom_site_aniso_U_22
_atom_site_aniso_U_33
_atom_site_aniso_U_23
_atom_site_aniso_U_13
_atom_site_aniso_U_12
C1 0.022(2) 0.0213(17) 0.0193(16) -0.0028(13) -0.0013(14) -0.0036(15)
C2 0.016(2) 0.0283(18) 0.0292(18) -0.0140(14) -0.0043(14) 0.0022(14)
C3 0.022(2) 0.0171(17) 0.0297(18) -0.0088(14) -0.0109(14) 0.0053(14)
C4 0.0209(19) 0.0127(15) 0.0258(16) -0.0051(12) -0.0092(14) -0.0015(13)
C5 0.0218(19) 0.0118(15) 0.0184(15) -0.0048(12) -0.0084(13) -0.0010(13)
C6 0.0172(19) 0.0152(15) 0.0177(15) -0.0035(12) -0.0082(13) -0.0004(13)
C7 0.026(2) 0.0169(16) 0.0188(16) -0.0038(12) -0.0072(14) -0.0058(14)
C8 0.023(2) 0.0260(17) 0.0175(15) -0.0018(12) -0.0004(14) -0.0087(15)
C9 0.018(2) 0.0277(18) 0.0216(16) -0.0075(13) -0.0008(13) 0.0002(14)
C10 0.020(2) 0.0210(16) 0.0196(15) -0.0028(12) -0.0044(14) -0.0016(14)
C11 0.0220(19) 0.0112(14) 0.0200(15) -0.0007(11) -0.0008(14) 0.0040(14)
C12 0.033(2) 0.0183(17) 0.0209(17) 0.0009(13) -0.0057(15) -0.0024(16)
C13 0.031(2) 0.0216(17) 0.0220(16) -0.0048(13) -0.0011(16) 0.0004(16)
C14 0.023(2) 0.0166(16) 0.0221(17) 0.0024(13) 0.0019(14) 0.0002(14)
N1 0.0144(15) 0.0158(13) 0.0162(13) -0.0037(10) -0.0036(11) 0.0015(11)
N2 0.0190(16) 0.0130(12) 0.0167(12) -0.0033(10) -0.0045(12) 0.0002(11)
N3 0.0265(18) 0.0207(15) 0.0265(15) -0.0052(12) -0.0044(13) 0.0003(12)
O1 0.0364(17) 0.0397(15) 0.0228(13) -0.0056(11) -0.0090(11) -0.0034(12)
O2 0.0420(19) 0.0286(14) 0.0413(16) -0.0008(11) -0.0068(13) 0.0162(13)
O3 0.048(2) 0.0306(15) 0.0412(16) 0.0016(12) 0.0107(14) -0.0141(14)
Mn1 0.0194(3) 0.0134(2) 0.0166(2) -0.00055(17) -0.0027(2) 0.0004(2)
C1A 0.020(2) 0.0208(16) 0.0218(16) -0.0065(13) -0.0064(14) 0.0006(14)
C2A 0.021(2) 0.0281(18) 0.0210(16) -0.0068(13) -0.0094(13) 0.0071(15)
C3A 0.025(2) 0.0246(18) 0.0212(16) 0.0006(13) -0.0049(14) 0.0111(15)
C4A 0.021(2) 0.0174(16) 0.0232(17) -0.0005(13) -0.0036(14) 0.0048(14)
C5A 0.0144(18) 0.0166(15) 0.0185(15) -0.0025(12) -0.0007(13) 0.0012(13)
C6A 0.0159(18) 0.0161(15) 0.0167(14) -0.0049(11) -0.0012(13) 0.0049(13)
C7A 0.021(2) 0.0148(16) 0.0242(17) -0.0034(13) -0.0033(14) 0.0031(13)
C8A 0.021(2) 0.0163(16) 0.0364(19) -0.0136(14) -0.0047(15) -0.0019(14)
C9A 0.022(2) 0.0251(17) 0.0292(17) -0.0107(13) -0.0122(15) 0.0037(15)
C10A 0.023(2) 0.0148(16) 0.0258(17) -0.0044(13) -0.0087(14) 0.0034(14)
C11A 0.023(2) 0.0105(14) 0.0232(16) -0.0028(12) -0.0139(15) 0.0009(13)
C12A 0.023(2) 0.0141(15) 0.0260(16) -0.0074(12) -0.0077(15) 0.0014(14)
C13A 0.028(2) 0.0177(17) 0.0259(18) -0.0043(14) -0.0089(15) 0.0048(15)
C14A 0.021(2) 0.0140(16) 0.0277(18) 0.0033(13) -0.0114(15) 0.0004(14)
N1A 0.0159(16) 0.0138(13) 0.0181(12) -0.0063(10) -0.0061(11) 0.0054(11)
N2A 0.0181(16) 0.0145(13) 0.0151(12) -0.0036(10) -0.0022(11) 0.0032(11)
N3A 0.0237(18) 0.0264(15) 0.0294(16) -0.0099(12) -0.0088(14) 0.0028(13)
O1A 0.0298(17) 0.0413(16) 0.0261(14) 0.0008(11) -0.0022(12) 0.0067(12)
O2A 0.0458(19) 0.0223(13) 0.0398(15) -0.0034(11) -0.0231(13) 0.0087(12)
O3A 0.0435(19) 0.0223(13) 0.0453(16) -0.0087(11) -0.0216(14) -0.0084(13)
Mn1A 0.0184(3) 0.0121(2) 0.0209(2) -0.00325(18) -0.0082(2) 0.0013(2)
C15 0.035(3) 0.099(4) 0.049(3) -0.021(3) -0.020(2) 0.021(3)
C16 0.053(4) 0.194(8) 0.041(3) 0.020(4) 0.001(3) 0.041(5)
C17 0.062(4) 0.163(6) 0.031(3) 0.000(3) -0.010(3) 0.026(4)
C18 0.053(4) 0.087(4) 0.034(2) 0.004(2) -0.017(2) -0.002(3)
O4 0.033(2) 0.087(2) 0.0302(15) -0.0078(15) -0.0077(13) 0.0219(17)
C15A 0.058(4) 0.094(5) 0.071(4) -0.004(3) -0.012(3) -0.005(3)
C16A 0.148(9) 0.119(6) 0.128(7) -0.096(6) 0.022(6) -0.034(6)
C17A 0.121(8) 0.245(11) 0.074(5) -0.045(6) 0.005(5) -0.127(8)
C18A 0.066(5) 0.113(5) 0.049(3) 0.013(3) 0.013(3) 0.049(4)
O4A 0.107(4) 0.112(4) 0.094(3) -0.068(3) -0.045(3) 0.004(3)
O5 0.0280(15) 0.0205(12) 0.0259(11) -0.0049(9) -0.0076(11) -0.0019(11)

loop_
_atom_type_symbol
_atom_type_description
_atom_type_scat_dispersion_real
_atom_type_scat_dispersion_imag
_atom_type_scat_source
C C 0.0033 0.0016 'International Tables Vol C Tables 4.2.6.8 and 6.1.1.4'
H H 0.0000 0.0000 'International Tables Vol C Tables 4.2.6.8 and 6.1.1.4'
Mn Mn 0.3368 0.7283 'International Tables Vol C Tables 4.2.6.8 and 6.1.1.4'
N N 0.0061 0.0033 'International Tables Vol C Tables 4.2.6.8 and 6.1.1.4'
O O 0.0106 0.0060 'International Tables Vol C Tables 4.2.6.8 and 6.1.1.4'

loop_
_geom_angle_atom_site_label_1
_geom_angle_atom_site_label_2
_geom_angle_atom_site_label_3
_geom_angle
C2 C1 H1 118.0
N2 C1 H1 118.0
N2 C1 C2 123.9(3)
C1 C2 H2 121.2
C3 C2 C1 117.6(3)
C3 C2 H2 121.2
C2 C3 H3 120.0
C2 C3 C4 120.0(3)
C4 C3 H3 120.0
C3 C4 H4 120.2
C3 C4 C5 119.5(3)
C5 C4 H4 120.2
C4 C5 C6 123.8(3)
N2 C5 C4 121.0(3)
N2 C5 C6 115.1(3)
C7 C6 C5 123.5(3)
N1 C6 C5 114.5(3)
N1 C6 C7 122.0(3)
C6 C7 H7 120.7
C8 C7 C6 118.6(3)
C8 C7 H7 120.7
C7 C8 H8 120.0
C7 C8 C9 120.0(3)
C9 C8 H8 120.0
C8 C9 H9 120.7
C10 C9 C8 118.5(3)
C10 C9 H9 120.7
C9 C10 H10 118.6
N1 C10 C9 122.7(3)
N1 C10 H10 118.6
N3 C11 Mn1 179.4(3)
O2 C12 Mn1 178.3(4)
O3 C13 Mn1 177.9(3)
O1 C14 Mn1 175.5(3)
C6 N1 Mn1 116.1(2)
C10 N1 C6 118.2(3)
C10 N1 Mn1 125.7(2)
C1 N2 C5 117.9(3)
C1 N2 Mn1 127.0(2)
C5 N2 Mn1 115.0(2)
C11 Mn1 N1 87.01(12)
C11 Mn1 N2 86.49(11)
C12 Mn1 C11 89.28(14)
C12 Mn1 C14 90.52(16)
C12 Mn1 N1 95.02(14)
C12 Mn1 N2 172.94(13)
C13 Mn1 C11 88.17(14)
C13 Mn1 C12 89.70(17)
C13 Mn1 C14 90.54(16)
C13 Mn1 N1 173.21(15)
C13 Mn1 N2 95.81(14)
C14 Mn1 C11 178.70(14)
C14 Mn1 N1 94.29(13)
C14 Mn1 N2 93.84(13)
N1 Mn1 N2 79.13(11)
C2A C1A H1A 118.6
N2A C1A H1A 118.6
N2A C1A C2A 122.9(3)
C1A C2A H2A 120.3
C3A C2A C1A 119.3(3)
C3A C2A H2A 120.3
C2A C3A H3A 120.9
C2A C3A C4A 118.3(3)
C4A C3A H3A 120.9
C3A C4A H4A 120.0
C3A C4A C5A 120.0(3)
C5A C4A H4A 120.0
C4A C5A C6A 124.0(3)
N2A C5A C4A 121.3(3)
N2A C5A C6A 114.6(3)
C7A C6A C5A 123.9(3)
N1A C6A C5A 114.9(3)
N1A C6A C7A 121.2(3)
C6A C7A H7A 120.4
C8A C7A C6A 119.2(3)
C8A C7A H7A 120.4
C7A C8A H8A 119.9
C7A C8A C9A 120.2(3)
C9A C8A H8A 119.9
C8A C9A H9A 120.9
C10A C9A C8A 118.1(3)
C10A C9A H9A 120.9
C9A C10A H10A 118.5
N1A C10A C9A 123.0(3)
N1A C10A H10A 118.5
N3A C11A Mn1A 178.2(3)
O2A C12A Mn1A 179.6(3)
O3A C13A Mn1A 177.3(4)
O1A C14A Mn1A 173.8(3)
C6A N1A Mn1A 115.6(2)
C10A N1A C6A 118.3(3)
C10A N1A Mn1A 125.9(2)
C1A N2A C5A 118.2(3)
C1A N2A Mn1A 126.0(2)
C5A N2A Mn1A 115.7(2)
C11A Mn1A N1A 86.50(12)
C11A Mn1A N2A 88.46(11)
C12A Mn1A C11A 88.47(14)
C12A Mn1A C13A 90.04(15)
C12A Mn1A C14A 89.12(15)
C12A Mn1A N1A 95.77(13)
C12A Mn1A N2A 173.88(14)
C13A Mn1A C11A 88.04(15)
C13A Mn1A C14A 90.07(16)
C13A Mn1A N1A 171.91(13)
C13A Mn1A N2A 95.14(13)
C14A Mn1A C11A 176.94(13)
C14A Mn1A N1A 95.63(13)
C14A Mn1A N2A 94.11(12)
N1A Mn1A N2A 78.76(11)
H15A C15 H15B 108.8
C16 C15 H15A 110.6
C16 C15 H15B 110.6
O4 C15 H15A 110.6
O4 C15 H15B 110.6
O4 C15 C16 105.5(5)
C15 C16 H16A 110.9
C15 C16 H16B 110.9
C15 C16 C17 104.3(5)
H16A C16 H16B 108.9
C17 C16 H16A 110.9
C17 C16 H16B 110.9
C16 C17 H17A 110.8
C16 C17 H17B 110.8
H17A C17 H17B 108.9
C18 C17 C16 104.6(4)
C18 C17 H17A 110.8
C18 C17 H17B 110.8
C17 C18 H18A 110.3
C17 C18 H18B 110.3
H18A C18 H18B 108.6
O4 C18 C17 107.1(4)
O4 C18 H18A 110.3
O4 C18 H18B 110.3
C15 O4 C18 108.6(4)
H15C C15A H15D 108.6
C16A C15A H15C 110.4
C16A C15A H15D 110.4
C16A C15A O4A 106.5(6)
O4A C15A H15C 110.4
O4A C15A H15D 110.4
C15A C16A H16C 110.0
C15A C16A H16D 110.0
H16C C16A H16D 108.4
C17A C16A C15A 108.3(6)
C17A C16A H16C 110.0
C17A C16A H16D 110.0
C16A C17A H17C 109.9
C16A C17A H17D 109.9
C16A C17A C18A 108.8(6)
H17C C17A H17D 108.3
C18A C17A H17C 109.9
C18A C17A H17D 109.9
C17A C18A H18C 110.7
C17A C18A H18D 110.7
H18C C18A H18D 108.8
O4A C18A C17A 105.0(5)
O4A C18A H18C 110.7
O4A C18A H18D 110.7
C18A O4A C15A 109.5(4)
H5A O5 H5B 109.5

loop_
_geom_bond_atom_site_label_1
_geom_bond_atom_site_label_2
_geom_bond_distance
C1 H1 0.9300
C1 C2 1.392(5)
C1 N2 1.340(5)
C2 H2 0.9300
C2 C3 1.375(5)
C3 H3 0.9300
C3 C4 1.378(5)
C4 H4 0.9300
C4 C5 1.395(4)
C5 C6 1.468(5)
C5 N2 1.364(4)
C6 C7 1.389(4)
C6 N1 1.358(4)
C7 H7 0.9300
C7 C8 1.382(5)
C8 H8 0.9300
C8 C9 1.383(5)
C9 H9 0.9300
C9 C10 1.379(5)
C10 H10 0.9300
C10 N1 1.348(4)
C11 N3 1.146(4)
C11 Mn1 1.988(3)
C12 O2 1.155(4)
C12 Mn1 1.804(4)
C13 O3 1.145(4)
C13 Mn1 1.795(4)
C14 O1 1.137(4)
C14 Mn1 1.829(4)
N1 Mn1 2.044(3)
N2 Mn1 2.054(3)
C1A H1A 0.9300
C1A C2A 1.386(5)
C1A N2A 1.338(4)
C2A H2A 0.9300
C2A C3A 1.377(5)
C3A H3A 0.9300
C3A C4A 1.382(5)
C4A H4A 0.9300
C4A C5A 1.394(4)
C5A C6A 1.455(5)
C5A N2A 1.352(4)
C6A C7A 1.388(5)
C6A N1A 1.362(4)
C7A H7A 0.9300
C7A C8A 1.363(5)
C8A H8A 0.9300
C8A C9A 1.382(5)
C9A H9A 0.9300
C9A C10A 1.374(5)
C10A H10A 0.9300
C10A N1A 1.339(4)
C11A N3A 1.163(4)
C11A Mn1A 2.002(3)
C12A O2A 1.158(4)
C12A Mn1A 1.793(3)
C13A O3A 1.141(4)
C13A Mn1A 1.797(4)
C14A O1A 1.152(4)
C14A Mn1A 1.833(4)
N1A Mn1A 2.036(3)
N2A Mn1A 2.050(3)
C15 H15A 0.9700
C15 H15B 0.9700
C15 C16 1.445(7)
C15 O4 1.413(6)
C16 H16A 0.9700
C16 H16B 0.9700
C16 C17 1.470(8)
C17 H17A 0.9700
C17 H17B 0.9700
C17 C18 1.463(8)
C18 H18A 0.9700
C18 H18B 0.9700
C18 O4 1.418(5)
C15A H15C 0.9700
C15A H15D 0.9700
C15A C16A 1.381(9)
C15A O4A 1.407(7)
C16A H16C 0.9700
C16A H16D 0.9700
C16A C17A 1.368(13)
C17A H17C 0.9700
C17A H17D 0.9700
C17A C18A 1.435(10)
C18A H18C 0.9700
C18A H18D 0.9700
C18A O4A 1.375(8)
O5 H5A 0.8500
O5 H5B 0.8497

loop_
_geom_torsion_atom_site_label_1
_geom_torsion_atom_site_label_2
_geom_torsion_atom_site_label_3
_geom_torsion_atom_site_label_4
_geom_torsion
C1 C2 C3 C4 -0.8(5)
C2 C1 N2 C5 -0.1(5)
C2 C1 N2 Mn1 -176.9(2)
C2 C3 C4 C5 0.3(5)
C3 C4 C5 C6 -179.2(3)
C3 C4 C5 N2 0.3(5)
C4 C5 C6 C7 0.7(5)
C4 C5 C6 N1 -179.1(3)
C4 C5 N2 C1 -0.4(4)
C4 C5 N2 Mn1 176.8(2)
C5 C6 C7 C8 -180.0(3)
C5 C6 N1 C10 179.6(3)
C5 C6 N1 Mn1 1.6(3)
C6 C5 N2 C1 179.1(3)
C6 C5 N2 Mn1 -3.7(3)
C6 C7 C8 C9 0.6(5)
C7 C6 N1 C10 -0.2(4)
C7 C6 N1 Mn1 -178.2(2)
C7 C8 C9 C10 -0.8(5)
C8 C9 C10 N1 0.4(5)
C9 C10 N1 C6 0.1(4)
C9 C10 N1 Mn1 177.9(2)
N1 C6 C7 C8 -0.2(5)
N2 C1 C2 C3 0.7(5)
N2 C5 C6 C7 -178.8(3)
N2 C5 C6 N1 1.4(4)
C1A C2A C3A C4A 0.2(5)
C2A C1A N2A C5A -0.8(5)
C2A C1A N2A Mn1A -178.3(2)
C2A C3A C4A C5A -0.4(5)
C3A C4A C5A C6A -178.4(3)
C3A C4A C5A N2A 0.0(5)
C4A C5A C6A C7A -4.2(5)
C4A C5A C6A N1A 176.8(3)
C4A C5A N2A C1A 0.6(5)
C4A C5A N2A Mn1A 178.4(2)
C5A C6A C7A C8A 179.1(3)
C5A C6A N1A C10A -179.4(3)
C5A C6A N1A Mn1A 5.7(3)
C6A C5A N2A C1A 179.1(3)
C6A C5A N2A Mn1A -3.1(3)
C6A C7A C8A C9A 0.7(5)
C7A C6A N1A C10A 1.6(5)
C7A C6A N1A Mn1A -173.3(2)
C7A C8A C9A C10A 0.8(5)
C8A C9A C10A N1A -1.2(5)
C9A C10A N1A C6A 0.0(5)
C9A C10A N1A Mn1A 174.4(3)
N1A C6A C7A C8A -2.0(5)
N2A C1A C2A C3A 0.3(5)
N2A C5A C6A C7A 177.3(3)
N2A C5A C6A N1A -1.7(4)
C15 C16 C17 C18 27.9(8)
C16 C15 O4 C18 23.7(7)
C16 C17 C18 O4 -13.9(8)
C17 C18 O4 C15 -5.8(6)
O4 C15 C16 C17 -31.8(8)
C15A C16A C17A C18A 7.7(12)
C16A C15A O4A C18A 13.5(8)
C16A C17A C18A O4A 0.6(10)
C17A C18A O4A C15A -8.6(7)
O4A C15A C16A C17A -12.8(11)

loop_
_publcif_info_datablock.id
_publcif_info_datablock.publ_exptl
_publcif_info_datablock.publ_geom
_publcif_info_datablock.structure
{95f91ad1-23ba-4d32-9c6c-cca13e3bb863} y y y

loop_
_twin_individual_id
_twin_individual_mass_fraction_refined
1 0.5402(9)
2 0.4598(9)
